data_7037281
loop_
_publ_author_name
'Li, Sa-Ying'
'Liu, Zhi-Hong'

_publ_section_title
;
 Co5In(BTC)4[B2O4(OH)]2: the first MOF material constructed by borate
 polyanions and carboxylate mixed ligands.
;
_journal_issue 1
_journal_name_full 'Dalton transactions (Cambridge, England : 2003)'
_journal_page_first 66
_journal_page_last 69
_journal_paper_doi 10.1039/c5dt03535j
_journal_volume 45
_journal_year 2015
_chemical_formula_sum 'C72 H28 B8 Co10 In2 O68'
_chemical_formula_weight 2886.36
_space_group_crystal_system monoclinic
_space_group_IT_number 14
_space_group_name_Hall '-P 2ybc'
_space_group_name_H-M_alt 'P 1 21/c 1'
_symmetry_space_group_name_Hall '-P 2ybc'
_symmetry_space_group_name_H-M 'P 1 21/c 1'
_atom_sites_solution_hydrogens mixed
_audit_creation_method SHELXL-2014/7
_audit_update_record
;
2015-10-26 deposited with the CCDC.
2015-11-13 downloaded from the CCDC.
;
_cell_angle_alpha 90
_cell_angle_beta 113.733(2)
_cell_angle_gamma 90
_cell_formula_units_Z 1
_cell_length_a 11.9109(3)
_cell_length_b 14.3578(3)
_cell_length_c 22.2830(6)
_cell_measurement_temperature 293(2)
_cell_volume 3488.44(16)
_computing_structure_refinement 'SHELXL-2014/7 (Sheldrick, 2014)'
_diffrn_ambient_temperature 293(2)
_diffrn_measured_fraction_theta_full 0.998
_diffrn_measured_fraction_theta_max 0.998
_diffrn_measurement_device_type 'Gemini E'
_diffrn_measurement_method '\f and \w scans'
_diffrn_radiation_type MoK\a
_diffrn_radiation_wavelength 0.71073
_diffrn_reflns_av_R_equivalents 0.0348
_diffrn_reflns_av_unetI/netI 0.0562
_diffrn_reflns_laue_measured_fraction_full 0.998
_diffrn_reflns_laue_measured_fraction_max 0.998
_diffrn_reflns_limit_h_max 12
_diffrn_reflns_limit_h_min -14
_diffrn_reflns_limit_k_max 12
_diffrn_reflns_limit_k_min -17
_diffrn_reflns_limit_l_max 26
_diffrn_reflns_limit_l_min -25
_diffrn_reflns_number 13223
_diffrn_reflns_point_group_measured_fraction_full 0.998
_diffrn_reflns_point_group_measured_fraction_max 0.998
_diffrn_reflns_theta_full 25.019
_diffrn_reflns_theta_max 25.019
_diffrn_reflns_theta_min 3.008
_exptl_absorpt_coefficient_mu 1.561
_exptl_crystal_colour purple
_exptl_crystal_density_diffrn 1.374
_exptl_crystal_density_method 'not measured'
_exptl_crystal_description block
_exptl_crystal_F_000 1412
_exptl_crystal_size_max 0.340
_exptl_crystal_size_mid 0.330
_exptl_crystal_size_min 0.310
_refine_diff_density_max 0.758
_refine_diff_density_min -0.628
_refine_diff_density_rms 0.089
_refine_ls_extinction_method none
_refine_ls_goodness_of_fit_ref 0.976
_refine_ls_hydrogen_treatment constr
_refine_ls_matrix_type full
_refine_ls_number_parameters 373
_refine_ls_number_reflns 6134
_refine_ls_number_restraints 18
_refine_ls_restrained_S_all 0.980
_refine_ls_R_factor_all 0.0445
_refine_ls_R_factor_gt 0.0346
_refine_ls_shift/su_max 0.002
_refine_ls_shift/su_mean 0.000
_refine_ls_structure_factor_coef Fsqd
_refine_ls_weighting_details 'w=1/[\s^2^(Fo^2^)+(0.0490P)^2^] where P=(Fo^2^+2Fc^2^)/3'
_refine_ls_weighting_scheme calc
_refine_ls_wR_factor_gt 0.0910
_refine_ls_wR_factor_ref 0.0937
_reflns_Friedel_coverage 0.000
_reflns_number_gt 4924
_reflns_number_total 6134
_reflns_threshold_expression 'I > 2\s(I)'
_cod_data_source_file c5dt03535j2.cif
_cod_data_source_block 1
_cod_depositor_comments 'Adding full bibliography for 7037281.cif.'
_cod_database_code 7037281
_shelx_shelxl_version_number 2014/7
_shelx_space_group_comment
;
The symmetry employed for this shelxl refinement is uniquely defined
by the following loop, which should always be used as a source of
symmetry information in preference to the above space-group names.
They are only intended as comments.
;
_shelx_estimated_absorpt_t_min 0.619
_shelx_estimated_absorpt_t_max 0.643

loop_
_space_group_symop_operation_xyz
'x, y, z'
'-x, y+1/2, -z+1/2'
'-x, -y, -z'
'x, -y-1/2, z-1/2'

loop_
_atom_site_label
_atom_site_type_symbol
_atom_site_fract_x
_atom_site_fract_y
_atom_site_fract_z
_atom_site_U_iso_or_equiv
_atom_site_adp_type
_atom_site_occupancy
_atom_site_site_symmetry_order
_atom_site_calc_flag
_atom_site_refinement_flags_posn
_atom_site_refinement_flags_adp
_atom_site_refinement_flags_occupancy
_atom_site_disorder_assembly
_atom_site_disorder_group
Co1 Co 1.01772(4) 0.78927(3) 0.77255(2) 0.01254(12) Uani 1 1 d . . . . .
Co2 Co 0.81761(4) 0.66455(3) 0.80310(2) 0.02085(13) Uani 1 1 d . . . . .
Co3 Co 1.18628(3) 0.92465(2) 0.72939(2) 0.01696(10) Uani 0.5 1 d . . P A 1
In1 In 1.18628(3) 0.92465(2) 0.72939(2) 0.01696(10) Uani 0.5 1 d . . P A 2
O1 O 0.8864(2) 0.87519(17) 0.77436(14) 0.0335(7) Uani 1 1 d . . . . .
O2 O 0.7535(2) 0.79477(16) 0.80194(13) 0.0286(6) Uani 1 1 d . . . . .
O3 O 0.7433(2) 1.28836(16) 0.77143(13) 0.0303(6) Uani 1 1 d . . . . .
O4 O 0.8616(2) 1.20007(17) 0.73751(14) 0.0330(7) Uani 1 1 d . . . . .
O5 O 0.3715(2) 0.96968(17) 0.77531(12) 0.0272(6) Uani 1 1 d . . . . .
O6 O 0.3629(2) 1.12307(17) 0.75445(14) 0.0337(7) Uani 1 1 d . . . . .
O7 O 1.1876(3) 0.39501(17) 1.11693(12) 0.0299(6) Uani 1 1 d . . . . .
O8 O 1.1894(2) 0.54947(17) 1.13532(11) 0.0278(6) Uani 1 1 d . . . . .
O9 O 1.0016(2) 0.86112(16) 0.68300(11) 0.0226(6) Uani 1 1 d . . . . .
O10 O 0.8403(16) 0.7869(6) 0.6062(4) 0.044(3) Uani 0.73(4) 1 d . U P B 1
O10' O 0.885(3) 0.7779(19) 0.6045(12) 0.044(3) Uani 0.27(4) 1 d . . P B 2
O11 O 1.0088(2) 0.71008(16) 0.85124(11) 0.0231(6) Uani 1 1 d . . . . .
O12 O 1.1307(10) 0.7632(9) 0.9474(7) 0.046(2) Uani 0.5 1 d . U P C 1
O12' O 1.1773(9) 0.7511(9) 0.9411(7) 0.046(2) Uani 0.5 1 d . . P C 2
O13 O 1.1344(3) 1.05123(18) 0.84514(12) 0.0411(8) Uani 1 1 d . . . . .
O14 O 1.1503(2) 0.89220(16) 0.81261(11) 0.0222(6) Uani 1 1 d . . . . .
O15 O 1.1192(17) 0.9331(7) 0.9105(5) 0.051(3) Uani 0.69(3) 1 d . U P D 1
H15 H 1.1132 0.8765 0.9130 0.076 Uiso 0.69(3) 1 d R U P D 1
O15' O 1.173(3) 0.9322(17) 0.9168(12) 0.051(3) Uani 0.31(3) 1 d . . P D 2
H15' H 1.1917 0.8769 0.9220 0.076 Uiso 0.31(3) 1 calc R U P D 2
O16 O 0.8749(2) 0.55714(16) 0.76445(11) 0.0202(5) Uani 1 1 d . . . . .
O17 O 0.8726(2) 0.69344(16) 0.70882(12) 0.0259(6) Uani 1 1 d . . . . .
B1 B 1.1407(5) 0.9547(3) 0.8552(2) 0.0382(12) Uani 1 1 d . . . . .
B2 B 0.8720(4) 0.5964(3) 0.7095(2) 0.0227(9) Uani 1 1 d . . . . .
C1 C 0.7935(3) 0.8681(2) 0.78698(18) 0.0227(8) Uani 1 1 d . . . . .
C2 C 0.7790(3) 1.2119(2) 0.75871(18) 0.0243(8) Uani 1 1 d . . . . .
C3 C 0.4163(3) 1.0463(2) 0.76740(17) 0.0194(8) Uani 1 1 d . . . . .
C4 C 0.7256(3) 0.9581(2) 0.78261(18) 0.0234(8) Uani 1 1 d . . . . .
C5 C 0.7784(3) 1.0405(2) 0.77418(18) 0.0269(9) Uani 1 1 d . . . . .
H5 H 0.8556 1.0392 0.7730 0.032 Uiso 1 1 d R U . . .
C6 C 0.7179(3) 1.1246(2) 0.76749(19) 0.0269(9) Uani 1 1 d . . . . .
C7 C 0.6023(3) 1.1263(2) 0.76711(18) 0.0266(9) Uani 1 1 d . . . . .
H7 H 0.5611 1.1827 0.7622 0.032 Uiso 1 1 d R U . . .
C8 C 0.5464(3) 1.0447(2) 0.77395(17) 0.0221(8) Uani 1 1 d . . . . .
C9 C 0.6090(3) 0.9597(2) 0.78225(17) 0.0241(8) Uani 1 1 d . . . . .
H9 H 0.5725 0.9048 0.7875 0.029 Uiso 1 1 d R U . . .
C10 C 1.1798(3) 0.4790(3) 1.09978(17) 0.0217(8) Uani 1 1 d . . . . .
C11 C 0.9169(4) 0.8548(3) 0.62523(18) 0.0287(9) Uani 1 1 d . . . . .
C12 C 1.0878(4) 0.6968(3) 0.90913(19) 0.0305(9) Uani 1 1 d . . . . .
C13 C 1.1560(3) 0.4963(2) 1.02898(16) 0.0196(8) Uani 1 1 d . . . . .
C14 C 1.1399(3) 0.5862(2) 1.00332(16) 0.0205(8) Uani 1 1 d . . . . .
H14 H 1.1518 0.6371 1.0311 0.025 Uiso 1 1 d R U . . .
C15 C 1.1061(3) 0.6007(2) 0.93664(18) 0.0243(8) Uani 1 1 d . . . . .
C16 C 1.0883(3) 0.5244(2) 0.89545(17) 0.0222(8) Uani 1 1 d . . . . .
H16 H 1.0651 0.5337 0.8507 0.027 Uiso 1 1 d R U . . .
C17 C 1.1048(3) 0.4345(2) 0.92035(16) 0.0217(8) Uani 1 1 d . . . . .
C18 C 1.1405(3) 0.4209(2) 0.98699(18) 0.0253(9) Uani 1 1 d . . . . .
H18 H 1.1544 0.3607 1.0039 0.030 Uiso 1 1 d R U . . .

loop_
_atom_site_aniso_label
_atom_site_aniso_U_11
_atom_site_aniso_U_22
_atom_site_aniso_U_33
_atom_site_aniso_U_23
_atom_site_aniso_U_13
_atom_site_aniso_U_12
Co1 0.0146(2) 0.0050(2) 0.0218(2) 0.00072(19) 0.0112(2) 0.00194(18)
Co2 0.0271(3) 0.0099(3) 0.0305(3) 0.0020(2) 0.0167(2) 0.0031(2)
Co3 0.01990(18) 0.00742(17) 0.02763(19) 0.00034(14) 0.01381(15) -0.00005(13)
In1 0.01990(18) 0.00742(17) 0.02763(19) 0.00034(14) 0.01381(15) -0.00005(13)
O1 0.0321(16) 0.0147(14) 0.0679(19) 0.0098(14) 0.0349(15) 0.0079(12)
O2 0.0288(15) 0.0086(13) 0.0555(17) 0.0040(12) 0.0243(14) 0.0010(11)
O3 0.0314(15) 0.0100(13) 0.0599(18) 0.0023(13) 0.0294(14) -0.0001(11)
O4 0.0331(16) 0.0119(13) 0.0678(19) -0.0031(13) 0.0346(15) -0.0029(12)
O5 0.0197(14) 0.0171(14) 0.0481(16) 0.0049(12) 0.0170(12) -0.0015(11)
O6 0.0222(14) 0.0126(14) 0.0658(19) 0.0028(13) 0.0172(14) 0.0033(11)
O7 0.0497(18) 0.0163(14) 0.0307(14) 0.0053(12) 0.0233(13) 0.0021(12)
O8 0.0436(17) 0.0172(14) 0.0305(14) -0.0011(12) 0.0232(13) -0.0015(12)
O9 0.0261(14) 0.0184(13) 0.0211(13) 0.0037(11) 0.0074(11) -0.0028(11)
O10 0.049(6) 0.027(2) 0.0374(18) 0.0091(17) -0.002(3) -0.024(4)
O10' 0.049(6) 0.027(2) 0.0374(18) 0.0091(17) -0.002(3) -0.024(4)
O11 0.0269(14) 0.0140(13) 0.0282(14) 0.0040(11) 0.0109(12) -0.0012(11)
O12 0.060(6) 0.018(3) 0.040(3) 0.001(2) -0.001(4) -0.007(4)
O12' 0.060(6) 0.018(3) 0.040(3) 0.001(2) -0.001(4) -0.007(4)
O13 0.087(3) 0.0139(14) 0.0329(15) -0.0007(13) 0.0350(16) -0.0019(15)
O14 0.0281(14) 0.0139(13) 0.0267(13) -0.0036(11) 0.0131(11) -0.0036(11)
O15 0.103(8) 0.0229(18) 0.047(3) -0.0005(18) 0.052(5) -0.010(5)
O15' 0.103(8) 0.0229(18) 0.047(3) -0.0005(18) 0.052(5) -0.010(5)
O16 0.0215(13) 0.0115(12) 0.0324(14) 0.0017(11) 0.0158(11) -0.0013(10)
O17 0.0327(15) 0.0105(13) 0.0311(14) 0.0005(11) 0.0094(12) -0.0017(11)
B1 0.060(4) 0.024(3) 0.034(3) 0.001(2) 0.022(2) -0.006(2)
B2 0.023(2) 0.015(2) 0.029(2) 0.0017(19) 0.0094(19) -0.0006(17)
C1 0.026(2) 0.0113(19) 0.034(2) -0.0002(17) 0.0146(17) -0.0015(16)
C2 0.027(2) 0.0062(18) 0.041(2) 0.0002(17) 0.0153(18) 0.0004(15)
C3 0.0194(19) 0.0106(18) 0.0288(19) 0.0023(16) 0.0104(16) -0.0002(15)
C4 0.027(2) 0.0078(18) 0.043(2) 0.0001(17) 0.0214(18) 0.0014(15)
C5 0.021(2) 0.0120(19) 0.056(3) -0.0025(18) 0.0242(19) -0.0012(15)
C6 0.026(2) 0.0099(18) 0.052(3) 0.0021(18) 0.0238(19) -0.0030(16)
C7 0.027(2) 0.0084(18) 0.049(2) -0.0003(18) 0.0207(19) 0.0038(16)
C8 0.0193(19) 0.0134(18) 0.036(2) -0.0007(17) 0.0133(16) -0.0007(15)
C9 0.023(2) 0.0098(18) 0.043(2) 0.0016(17) 0.0164(17) -0.0025(15)
C10 0.023(2) 0.017(2) 0.028(2) 0.0011(17) 0.0132(16) 0.0025(15)
C11 0.038(2) 0.015(2) 0.030(2) 0.0008(18) 0.0111(19) -0.0077(18)
C12 0.046(3) 0.0099(19) 0.033(2) -0.0036(18) 0.013(2) -0.0064(18)
C13 0.0185(19) 0.0181(19) 0.0211(18) -0.0011(16) 0.0068(15) 0.0021(15)
C14 0.026(2) 0.0143(18) 0.0203(19) -0.0040(15) 0.0085(16) -0.0016(15)
C15 0.024(2) 0.0159(19) 0.033(2) 0.0030(17) 0.0115(17) 0.0005(16)
C16 0.026(2) 0.019(2) 0.0216(19) 0.0009(16) 0.0089(16) 0.0027(16)
C17 0.027(2) 0.0165(19) 0.0187(18) -0.0024(16) 0.0062(16) 0.0036(16)
C18 0.028(2) 0.0128(19) 0.034(2) 0.0029(17) 0.0118(18) 0.0040(16)

loop_
_atom_type_symbol
_atom_type_description
_atom_type_scat_dispersion_real
_atom_type_scat_dispersion_imag
_atom_type_scat_source
C C 0.0033 0.0016 'International Tables Vol C Tables 4.2.6.8 and 6.1.1.4'
H H 0.0000 0.0000 'International Tables Vol C Tables 4.2.6.8 and 6.1.1.4'
O O 0.0106 0.0060 'International Tables Vol C Tables 4.2.6.8 and 6.1.1.4'
B B 0.0013 0.0007 'International Tables Vol C Tables 4.2.6.8 and 6.1.1.4'
Co Co 0.3494 0.9721 'International Tables Vol C Tables 4.2.6.8 and 6.1.1.4'
In In -0.7276 1.3100 'International Tables Vol C Tables 4.2.6.8 and 6.1.1.4'

loop_
_geom_angle_atom_site_label_1
_geom_angle_atom_site_label_2
_geom_angle_atom_site_label_3
_geom_angle
_geom_angle_site_symmetry_1
_geom_angle_site_symmetry_3
O4 Co1 O1 174.78(12) 2_746 .
O4 Co1 O14 92.70(10) 2_746 .
O1 Co1 O14 91.02(10) . .
O4 Co1 O11 91.53(10) 2_746 .
O1 Co1 O11 90.81(10) . .
O14 Co1 O11 107.85(9) . .
O4 Co1 O9 90.17(10) 2_746 .
O1 Co1 O9 86.86(10) . .
O14 Co1 O9 80.17(9) . .
O11 Co1 O9 171.70(9) . .
O4 Co1 O17 86.64(10) 2_746 .
O1 Co1 O17 88.92(11) . .
O14 Co1 O17 167.22(9) . .
O11 Co1 O17 84.93(9) . .
O9 Co1 O17 87.06(9) . .
O7 Co2 O16 101.01(10) 3_767 .
O7 Co2 O2 105.10(10) 3_767 .
O16 Co2 O2 153.67(10) . .
O7 Co2 O6 91.82(11) 3_767 2_646
O16 Co2 O6 87.79(10) . 2_646
O2 Co2 O6 88.04(10) . 2_646
O7 Co2 O11 95.18(10) 3_767 .
O16 Co2 O11 88.48(9) . .
O2 Co2 O11 92.48(10) . .
O6 Co2 O11 172.59(10) 2_646 .
O16 Co3 O14 86.74(9) 2_756 .
O16 Co3 O5 90.78(9) 2_756 1_655
O14 Co3 O5 100.50(9) . 1_655
O16 Co3 O3 176.80(10) 2_756 2_746
O14 Co3 O3 91.41(9) . 2_746
O5 Co3 O3 86.98(10) 1_655 2_746
O16 Co3 O8 92.92(9) 2_756 4_575
O14 Co3 O8 169.80(10) . 4_575
O5 Co3 O8 89.69(10) 1_655 4_575
O3 Co3 O8 89.36(10) 2_746 4_575
O16 Co3 O9 95.72(9) 2_756 .
O14 Co3 O9 78.75(9) . .
O5 Co3 O9 173.39(9) 1_655 .
O3 Co3 O9 86.47(9) 2_746 .
O8 Co3 O9 91.15(9) 4_575 .
O16 In1 O14 86.74(9) 2_756 .
O16 In1 O5 90.78(9) 2_756 1_655
O14 In1 O5 100.50(9) . 1_655
O16 In1 O3 176.80(10) 2_756 2_746
O14 In1 O3 91.41(9) . 2_746
O5 In1 O3 86.98(10) 1_655 2_746
O16 In1 O8 92.92(9) 2_756 4_575
O14 In1 O8 169.80(10) . 4_575
O5 In1 O8 89.69(10) 1_655 4_575
O3 In1 O8 89.36(10) 2_746 4_575
O16 In1 O9 95.72(9) 2_756 .
O14 In1 O9 78.75(9) . .
O5 In1 O9 173.39(9) 1_655 .
O3 In1 O9 86.47(9) 2_746 .
O8 In1 O9 91.15(9) 4_575 .
C1 O1 Co1 136.3(2) . .
C1 O2 Co2 126.8(2) . .
C2 O3 In1 129.2(2) . 2_756
C2 O3 Co3 129.2(2) . 2_756
C2 O4 Co1 131.1(2) . 2_756
C3 O5 In1 127.7(2) . 1_455
C3 O5 Co3 127.7(2) . 1_455
C3 O6 Co2 134.0(2) . 2_656
C10 O7 Co2 131.0(2) . 3_767
C10 O8 In1 136.0(2) . 4_576
C10 O8 Co3 136.0(2) . 4_576
C11 O9 Co1 129.0(2) . .
C11 O9 Co3 137.0(2) . .
Co1 O9 Co3 93.58(9) . .
C11 O9 In1 137.0(2) . .
Co1 O9 In1 93.58(9) . .
C12 O11 Co1 131.0(2) . .
C12 O11 Co2 130.7(2) . .
Co1 O11 Co2 98.21(10) . .
B2 O13 B1 126.7(3) 2_756 .
B1 O14 Co1 120.8(3) . .
B1 O14 Co3 125.2(3) . .
Co1 O14 Co3 99.59(9) . .
B1 O14 In1 125.2(3) . .
Co1 O14 In1 99.59(9) . .
B1 O15 H15 109.5 . .
B1 O15' H15' 109.5 . .
B2 O16 Co2 100.4(2) . .
B2 O16 In1 124.8(2) . 2_746
Co2 O16 In1 119.22(11) . 2_746
B2 O16 Co3 124.8(2) . 2_746
Co2 O16 Co3 119.22(11) . 2_746
B2 O17 Co1 128.2(2) . .
O15' B1 O14 120.3(12) . .
O14 B1 O15 125.1(6) . .
O15' B1 O13 112.7(11) . .
O14 B1 O13 124.2(4) . .
O15 B1 O13 110.2(5) . .
O16 B2 O13 126.4(4) . 2_746
O16 B2 O17 115.7(3) . .
O13 B2 O17 117.9(3) 2_746 .
O1 C1 O2 126.3(3) . .
O1 C1 C4 114.6(3) . .
O2 C1 C4 119.0(3) . .
O3 C2 O4 126.2(3) . .
O3 C2 C6 118.4(3) . .
O4 C2 C6 115.3(3) . .
O6 C3 O5 126.6(3) . .
O6 C3 C8 116.6(3) . .
O5 C3 C8 116.8(3) . .
C9 C4 C5 119.6(3) . .
C9 C4 C1 121.7(3) . .
C5 C4 C1 118.6(3) . .
C6 C5 C4 120.9(3) . .
C6 C5 H5 119.6 . .
C4 C5 H5 119.6 . .
C7 C6 C5 119.6(3) . .
C7 C6 C2 121.5(3) . .
C5 C6 C2 118.9(3) . .
C6 C7 C8 120.6(3) . .
C6 C7 H7 119.7 . .
C8 C7 H7 119.7 . .
C7 C8 C9 119.8(3) . .
C7 C8 C3 120.0(3) . .
C9 C8 C3 120.0(3) . .
C4 C9 C8 119.5(3) . .
C4 C9 H9 120.2 . .
C8 C9 H9 120.2 . .
O7 C10 O8 127.0(3) . .
O7 C10 C13 115.9(3) . .
O8 C10 C13 117.1(3) . .
O10' C11 O9 116.9(13) . .
O9 C11 O10 123.6(5) . .
O10' C11 C17 120.4(12) . 2_756
O9 C11 C17 119.0(3) . 2_756
O10 C11 C17 117.0(5) . 2_756
O12 C12 O11 121.0(7) . .
O11 C12 O12' 125.8(7) . .
O12 C12 C15 118.4(7) . .
O11 C12 C15 118.9(3) . .
O12' C12 C15 112.6(7) . .
C14 C13 C18 119.0(3) . .
C14 C13 C10 121.3(3) . .
C18 C13 C10 119.5(3) . .
C15 C14 C13 120.6(3) . .
C15 C14 H14 119.7 . .
C13 C14 H14 119.7 . .
C16 C15 C14 119.4(3) . .
C16 C15 C12 120.0(3) . .
C14 C15 C12 120.6(3) . .
C17 C16 C15 120.6(3) . .
C17 C16 H16 119.7 . .
C15 C16 H16 119.7 . .
C18 C17 C16 119.6(3) . .
C18 C17 C11 121.3(3) . 2_746
C16 C17 C11 119.1(3) . 2_746
C17 C18 C13 120.7(3) . .
C17 C18 H18 119.6 . .
C13 C18 H18 119.7 . .

loop_
_geom_bond_atom_site_label_1
_geom_bond_atom_site_label_2
_geom_bond_distance
_geom_bond_site_symmetry_2
Co1 O4 2.004(2) 2_746
Co1 O1 2.005(2) .
Co1 O14 2.083(2) .
Co1 O11 2.128(2) .
Co1 O9 2.185(2) .
Co1 O17 2.219(2) .
Co2 O7 2.000(2) 3_767
Co2 O16 2.015(2) .
Co2 O2 2.016(2) .
Co2 O6 2.098(3) 2_646
Co2 O11 2.191(3) .
Co3 O16 2.061(2) 2_756
Co3 O14 2.116(2) .
Co3 O5 2.125(2) 1_655
Co3 O3 2.132(2) 2_746
Co3 O8 2.144(2) 4_575
Co3 O9 2.216(2) .
In1 O16 2.061(2) 2_756
In1 O14 2.116(2) .
In1 O5 2.125(2) 1_655
In1 O3 2.132(2) 2_746
In1 O8 2.144(2) 4_575
In1 O9 2.216(2) .
O1 C1 1.251(4) .
O2 C1 1.255(4) .
O3 C2 1.250(4) .
O3 In1 2.132(2) 2_756
O3 Co3 2.132(2) 2_756
O4 C2 1.262(4) .
O4 Co1 2.004(2) 2_756
O5 C3 1.266(4) .
O5 In1 2.125(2) 1_455
O5 Co3 2.125(2) 1_455
O6 C3 1.247(4) .
O6 Co2 2.098(3) 2_656
O7 C10 1.257(4) .
O7 Co2 2.000(2) 3_767
O8 C10 1.261(4) .
O8 In1 2.144(2) 4_576
O8 Co3 2.144(2) 4_576
O9 C11 1.279(4) .
O10 C11 1.285(11) .
O10' C11 1.20(3) .
O11 C12 1.268(4) .
O12 C12 1.243(14) .
O12' C12 1.281(14) .
O13 B2 1.355(5) 2_756
O13 B1 1.401(5) .
O14 B1 1.343(5) .
O15 B1 1.391(12) .
O15 H15 0.8201 .
O15' B1 1.31(2) .
O15' H15' 0.8200 .
O16 B2 1.335(5) .
O16 In1 2.061(2) 2_746
O16 Co3 2.061(2) 2_746
O17 B2 1.393(5) .
B2 O13 1.355(5) 2_746
C1 C4 1.506(5) .
C2 C6 1.502(5) .
C3 C8 1.498(5) .
C4 C9 1.386(5) .
C4 C5 1.388(5) .
C5 C6 1.383(5) .
C5 H5 0.9300 .
C6 C7 1.374(5) .
C7 C8 1.385(5) .
C7 H7 0.9300 .
C8 C9 1.403(5) .
C9 H9 0.9300 .
C10 C13 1.507(5) .
C11 C17 1.482(5) 2_756
C12 C15 1.491(5) .
C13 C14 1.394(5) .
C13 C18 1.394(5) .
C14 C15 1.390(5) .
C14 H14 0.9300 .
C15 C16 1.390(5) .
C16 C17 1.387(5) .
C16 H16 0.9300 .
C17 C18 1.384(5) .
C17 C11 1.482(5) 2_746
C18 H18 0.9300 .
